data_2108595
loop_
_publ_author_name
'Abouhakim, Hanane'
'Nilsson Lill, Sten O.'
'Quayle, Michael J.'
'Norberg, Stefan T.'
'Hassanpour, Ali'
'Pask, Christopher M.'

_publ_section_title
;
 The crystal structure, morphology and mechanical properties of
 diaquabis(omeprazolate)magnesium dihydrate
;
_journal_coeditor_code RM5029
_journal_issue 2
_journal_name_full 'Acta Crystallographica Section B'
_journal_page_first
;
;
_journal_paper_doi 10.1107/S2052520620001249
_journal_volume 76
_journal_year 2020
_chemical_formula_moiety 'C34 H40 Mg N6 O8 S2 , 2H2 O'
_chemical_formula_sum 'C34 H44 Mg N6 O10 S2'
_chemical_formula_weight 785.18
_space_group_crystal_system monoclinic
_space_group_IT_number 14
_space_group_name_Hall '-P 2ybc'
_space_group_name_H-M_alt 'P 1 21/c 1'
_atom_sites_solution_hydrogens mixed
_atom_sites_solution_primary dual
_audit_creation_date 2019-02-25
_audit_creation_method
;
Olex2 1.2
(compiled 2018.05.29 svn.r3508 for OlexSys, GUI svn.r5506)
;
_cell_angle_alpha 90
_cell_angle_beta 109.91(5)
_cell_angle_gamma 90
_cell_formula_units_Z 2
_cell_length_a 17.475(9)
_cell_length_b 8.051(2)
_cell_length_c 14.190(5)
_cell_measurement_reflns_used 455
_cell_measurement_temperature 120.0(2)
_cell_measurement_theta_max 68.5000
_cell_measurement_theta_min 6.2060
_cell_volume 1877.1(14)
_computing_cell_refinement 'CrysAlisPro 1.171.39.43c (Rigaku OD, 2018)'
_computing_data_collection 'CrysAlisPro 1.171.39.43c (Rigaku OD, 2018)'
_computing_data_reduction 'CrysAlisPro 1.171.39.43c (Rigaku OD, 2018)'
_computing_molecular_graphics 'Olex2 (Dolomanov et al., 2009)'
_computing_publication_material 'Olex2 (Dolomanov et al., 2009)'
_computing_structure_refinement 'ShelXL (Sheldrick, 2015)'
_computing_structure_solution 'ShelXT (Sheldrick, 2015)'
_diffrn_ambient_environment N~2~
_diffrn_ambient_temperature 120.0(2)
_diffrn_detector 'CCD plate'
_diffrn_detector_area_resol_mean 5.3095
_diffrn_detector_type Atlas
_diffrn_measured_fraction_theta_full 0.965
_diffrn_measured_fraction_theta_max 0.940
_diffrn_measurement_details
;
List of Runs (angles in degrees, time in seconds):

  # Type    Start    End  Width  t~exp~   \w     \q     \k     \f   Frames
--------------------------------------------------------------------------
  1  \w    -63.00 -19.00   1.00   45.00    --  -40.79  57.00  90.00   44
  2  \w    -61.00 -18.00   1.00   45.00    --  -40.79  48.00 -81.00   43
  3  \w     19.00  80.00   1.00   45.00    --   40.79  64.00  85.84   61
  4  \w     11.00 100.00   1.00   45.00    --   40.79  64.00 149.97   89
  5  \w     40.00  69.00   1.00   45.00    --   40.79 -65.00 101.61   29
  6  \w     21.00  46.00   1.00   45.00    --   40.79  64.00-117.38   25
  7  \w     63.00 112.00   1.00  200.00    --  106.02 -65.00-171.34   49
  8  \w     78.00 177.00   1.00  200.00    --  106.02  30.00-180.00   99
  9  \w     31.00 119.00   1.00  200.00    --  106.02 -30.00   0.00   88
 10  \w     35.00 100.00   1.00  200.00    --  106.02 -65.00  34.43   65
 11  \w     57.00 103.00   1.00  200.00    --  106.02 -65.00 142.31   46
 12  \w    145.00 172.00   1.00  200.00    --  106.02  45.00-120.00   27
 13  \w     64.00  91.00   1.00  200.00    --  106.02 -65.00 -77.03   27
 14  \w     95.00 123.00   1.00  200.00    --  106.02 -45.00  90.00   28
 15  \w     66.00 100.00   1.00  200.00    --  106.02 -65.00 -47.12   34
 16  \w     45.00  89.00   1.00  200.00    --  106.02 -65.00   1.02   44
;
_diffrn_measurement_device 'four-circle diffractometer'
_diffrn_measurement_device_type 'SuperNova, Dual, Cu at home/near, Atlas'
_diffrn_measurement_method '\w scans'
_diffrn_orient_matrix_type 'CrysAlisPro convention (1999,Acta A55,543-557)'
_diffrn_orient_matrix_UB_11 0.0510322000
_diffrn_orient_matrix_UB_12 -0.0773748000
_diffrn_orient_matrix_UB_13 -0.0584390000
_diffrn_orient_matrix_UB_21 0.0227665000
_diffrn_orient_matrix_UB_22 0.1751027000
_diffrn_orient_matrix_UB_23 -0.0255674000
_diffrn_orient_matrix_UB_31 0.0753539000
_diffrn_orient_matrix_UB_32 -0.0007697000
_diffrn_orient_matrix_UB_33 0.0960500000
_diffrn_radiation_monochromator mirror
_diffrn_radiation_probe x-ray
_diffrn_radiation_type CuK\a
_diffrn_radiation_wavelength 1.54184
_diffrn_reflns_av_R_equivalents 0.1656
_diffrn_reflns_av_unetI/netI 0.2009
_diffrn_reflns_Laue_measured_fraction_full 0.965
_diffrn_reflns_Laue_measured_fraction_max 0.940
_diffrn_reflns_limit_h_max 21
_diffrn_reflns_limit_h_min -15
_diffrn_reflns_limit_k_max 9
_diffrn_reflns_limit_k_min -9
_diffrn_reflns_limit_l_max 17
_diffrn_reflns_limit_l_min -15
_diffrn_reflns_number 8269
_diffrn_reflns_point_group_measured_fraction_full 0.965
_diffrn_reflns_point_group_measured_fraction_max 0.940
_diffrn_reflns_theta_full 67.684
_diffrn_reflns_theta_max 73.575
_diffrn_reflns_theta_min 5.384
_diffrn_source 'micro-focus sealed X-ray tube'
_diffrn_source_type 'SuperNova (Cu) X-ray Source'
_exptl_absorpt_coefficient_mu 1.994
_exptl_absorpt_correction_T_max 1.000
_exptl_absorpt_correction_T_min 0.812
_exptl_absorpt_correction_type gaussian
_exptl_absorpt_process_details
;
CrysAlisPro 1.171.39.43c (Rigaku Oxford Diffraction, 2018)
Numerical absorption correction based on gaussian integration over
   a multifaceted crystal model
Empirical absorption correction using spherical harmonics,
 implemented in SCALE3 ABSPACK scaling algorithm.
;
_exptl_crystal_colour colourless
_exptl_crystal_colour_primary colourless
_exptl_crystal_density_diffrn 1.389
_exptl_crystal_description plate
_exptl_crystal_F_000 828
_exptl_crystal_size_max 0.11
_exptl_crystal_size_mid 0.03
_exptl_crystal_size_min 0.01
_refine_diff_density_max 1.713
_refine_diff_density_min -0.660
_refine_diff_density_rms 0.195
_refine_ls_extinction_method none
_refine_ls_goodness_of_fit_ref 1.072
_refine_ls_hydrogen_treatment constr
_refine_ls_matrix_type full
_refine_ls_number_parameters 249
_refine_ls_number_reflns 3546
_refine_ls_number_restraints 216
_refine_ls_restrained_S_all 1.045
_refine_ls_R_factor_all 0.2299
_refine_ls_R_factor_gt 0.1496
_refine_ls_shift/su_max 0.000
_refine_ls_shift/su_mean 0.000
_refine_ls_structure_factor_coef Fsqd
_refine_ls_weighting_details 'w=1/[\s^2^(Fo^2^)+(0.2000P)^2^] where P=(Fo^2^+2Fc^2^)/3'
_refine_ls_weighting_scheme calc
_refine_ls_wR_factor_gt 0.3519
_refine_ls_wR_factor_ref 0.4164
_reflns_Friedel_coverage 0.000
_reflns_number_gt 1689
_reflns_number_total 3546
_reflns_threshold_expression 'I > 2\s(I)'
_cod_data_source_file rm5029sup1.cif
_cod_data_source_block I
_cod_database_code 2108595
_shelx_shelxl_version_number 2014/7
_chemical_oxdiff_formula 'C68  H88  Mg2  N12  O20  S4'
_shelx_space_group_comment
;
The symmetry employed for this shelxl refinement is uniquely defined
by the following loop, which should always be used as a source of
symmetry information in preference to the above space-group names.
They are only intended as comments.
;
_shelx_estimated_absorpt_t_max 0.980
_shelx_estimated_absorpt_t_min 0.810
_reflns_odcompleteness_completeness 95.93
_reflns_odcompleteness_iscentric 1
_reflns_odcompleteness_theta 66.97
_olex2_refinement_description
;
1. Fixed Uiso
 At 1.2 times of:
  All C(H) groups, All C(H,H) groups
 At 1.5 times of:
  All C(H,H,H) groups, All O(H,H) groups
2. Rigid body (RIGU) restrains
 S1, Mg1, O1, O2, O3, O4, N1, N2, N3, C1, C2, C3, C4, C5, C6, C7, C8, C9, C10,
 C11, C12, C13, C14, C15, C16, C17
 with sigma for 1-2 distances of 0.004 and sigma for 1-3 distances of 0.004
3.a Free rotating group:
 O5(H5A,H5B)
3.b Rotating group:
 O4(H4A,H4B)
3.c Secondary CH2 refined with riding coordinates:
 C9(H9A,H9B)
3.d Aromatic/amide H refined with riding coordinates:
 C2(H2), C3(H3), C5(H5), C14(H14)
3.e Idealised Me refined as rotating group:
 C7(H7A,H7B,H7C), C15(H15A,H15B,H15C), C16(H16A,H16B,H16C), C17(H17A,H17B,H17C)
;
_olex2_date_sample_data_collection 2018-11-26
_olex2_submission_special_instructions 'No special instructions were received'
_oxdiff_exptl_absorpt_empirical_details
;
Empirical correction (ABSPACK) includes:
- Absorption correction using spherical harmonics
- Frame scaling
;
_oxdiff_exptl_absorpt_empirical_full_max 2.098
_oxdiff_exptl_absorpt_empirical_full_min 0.579

loop_
_space_group_symop_operation_xyz
'x, y, z'
'-x, y+1/2, -z+1/2'
'-x, -y, -z'
'x, -y-1/2, z-1/2'

loop_
_atom_site_label
_atom_site_type_symbol
_atom_site_fract_x
_atom_site_fract_y
_atom_site_fract_z
_atom_site_U_iso_or_equiv
_atom_site_adp_type
_atom_site_occupancy
_atom_site_site_symmetry_order
_atom_site_calc_flag
_atom_site_refinement_flags_posn
_atom_site_refinement_flags_adp
_atom_site_refinement_flags_occupancy
_atom_site_disorder_assembly
_atom_site_disorder_group
S1 S 0.58530(16) 0.6073(3) 0.72447(16) 0.0288(6) Uani 1 1 d . U . . .
Mg1 Mg 0.5000 0.5000 0.5000 0.0305(11) Uani 1 2 d S TU P . .
O1 O 0.5987(5) 0.5499(9) 0.6294(5) 0.0350(16) Uani 1 1 d . U . . .
O2 O 0.1453(6) 0.8220(14) 0.6272(7) 0.062(2) Uani 1 1 d . U . . .
O3 O 0.8991(6) 0.8318(12) 0.9725(8) 0.064(2) Uani 1 1 d . U . . .
O4 O 0.5015(5) 0.7391(8) 0.4444(5) 0.0348(16) Uani 1 1 d . U . . .
H4A H 0.4719 0.7436 0.3810 0.052 Uiso 1 1 d GR . . . .
H4B H 0.5500 0.7651 0.4445 0.052 Uiso 1 1 d GR . . . .
N1 N 0.4341(5) 0.6023(10) 0.5913(5) 0.0285(15) Uani 1 1 d . U . . .
N2 N 0.4408(5) 0.7129(10) 0.7408(6) 0.0314(16) Uani 1 1 d . U . . .
N3 N 0.7275(6) 0.9068(11) 0.6906(6) 0.0390(19) Uani 1 1 d . U . . .
C1 C 0.3565(7) 0.6506(13) 0.5844(8) 0.035(2) Uani 1 1 d . U . . .
C2 C 0.2826(7) 0.6417(13) 0.5067(8) 0.040(2) Uani 1 1 d . U . . .
H2 H 0.2793 0.5968 0.4450 0.048 Uiso 1 1 calc R . . . .
C3 C 0.2135(7) 0.7016(15) 0.5230(9) 0.044(2) Uani 1 1 d . U . . .
H3 H 0.1633 0.6969 0.4717 0.053 Uiso 1 1 calc R . . . .
C4 C 0.2190(7) 0.7703(14) 0.6182(9) 0.041(2) Uani 1 1 d . U . . .
C5 C 0.2908(7) 0.7750(14) 0.6939(8) 0.040(2) Uani 1 1 d . U . . .
H5 H 0.2931 0.8171 0.7559 0.048 Uiso 1 1 calc R . . . .
C6 C 0.3617(7) 0.7175(12) 0.6806(7) 0.0332(19) Uani 1 1 d . U . . .
C7 C 0.1475(10) 0.893(2) 0.7219(11) 0.067(4) Uani 1 1 d . U . . .
H7A H 0.0945 0.9351 0.7157 0.100 Uiso 1 1 calc GR . . . .
H7B H 0.1861 0.9828 0.7396 0.100 Uiso 1 1 calc GR . . . .
H7C H 0.1632 0.8097 0.7731 0.100 Uiso 1 1 calc GR . . . .
C8 C 0.4778(6) 0.6396(11) 0.6839(6) 0.0272(17) Uani 1 1 d . U . . .
C9 C 0.6156(6) 0.8249(12) 0.7413(7) 0.0304(19) Uani 1 1 d . U . . .
H9A H 0.5871 0.8857 0.6804 0.036 Uiso 1 1 calc R . . . .
H9B H 0.5999 0.8718 0.7951 0.036 Uiso 1 1 calc R . . . .
C10 C 0.7054(7) 0.8450(12) 0.7656(8) 0.0337(19) Uani 1 1 d . U . . .
C11 C 0.7619(7) 0.8097(13) 0.8603(8) 0.041(2) Uani 1 1 d . U . . .
C12 C 0.8433(8) 0.8488(15) 0.8786(10) 0.049(2) Uani 1 1 d . U . . .
C13 C 0.8676(8) 0.9129(18) 0.8006(10) 0.055(3) Uani 1 1 d . U . . .
C14 C 0.8074(7) 0.9366(15) 0.7102(9) 0.045(2) Uani 1 1 d . U . . .
H14 H 0.8229 0.9766 0.6578 0.054 Uiso 1 1 calc R . . . .
C15 C 0.7374(9) 0.7365(16) 0.9439(9) 0.050(3) Uani 1 1 d . U . . .
H15A H 0.6870 0.7853 0.9429 0.075 Uiso 1 1 calc GR . . . .
H15B H 0.7789 0.7593 1.0071 0.075 Uiso 1 1 calc GR . . . .
H15C H 0.7307 0.6186 0.9348 0.075 Uiso 1 1 calc GR . . . .
C16 C 0.9366(11) 0.673(2) 0.9940(16) 0.093(6) Uani 1 1 d . U . . .
H16A H 0.9532 0.6382 0.9392 0.140 Uiso 1 1 calc GR . . . .
H16B H 0.8985 0.5942 1.0032 0.140 Uiso 1 1 calc GR . . . .
H16C H 0.9833 0.6793 1.0540 0.140 Uiso 1 1 calc GR . . . .
C17 C 0.9564(9) 0.956(3) 0.8180(13) 0.080(5) Uani 1 1 d . U . . .
H17A H 0.9882 0.8564 0.8291 0.120 Uiso 1 1 calc GR . . . .
H17B H 0.9767 1.0272 0.8756 0.120 Uiso 1 1 calc GR . . . .
H17C H 0.9603 1.0129 0.7602 0.120 Uiso 1 1 calc GR . . . .
O5 O 0.6036(6) 0.9976(10) 0.5097(6) 0.0449(19) Uani 1 1 d . . . . .
H5A H 0.5792 1.0495 0.5434 0.067 Uiso 1 1 d G . . . .
H5B H 0.6528 0.9918 0.5485 0.067 Uiso 1 1 d G . . . .

loop_
_atom_site_aniso_label
_atom_site_aniso_U_11
_atom_site_aniso_U_22
_atom_site_aniso_U_33
_atom_site_aniso_U_23
_atom_site_aniso_U_13
_atom_site_aniso_U_12
S1 0.0526(13) 0.0191(11) 0.0168(10) -0.0002(8) 0.0145(9) -0.0003(9)
Mg1 0.061(3) 0.018(2) 0.0162(19) -0.0021(15) 0.018(2) -0.0011(18)
O1 0.057(4) 0.028(4) 0.022(3) -0.006(2) 0.017(3) 0.002(3)
O2 0.075(5) 0.058(6) 0.057(5) -0.005(4) 0.029(4) 0.003(4)
O3 0.075(5) 0.040(5) 0.062(5) -0.001(4) 0.005(4) -0.001(4)
O4 0.066(5) 0.016(3) 0.028(3) 0.002(2) 0.023(3) -0.005(3)
N1 0.055(4) 0.015(3) 0.016(3) 0.004(2) 0.014(3) 0.000(3)
N2 0.057(4) 0.018(4) 0.022(3) -0.001(3) 0.018(3) -0.004(3)
N3 0.064(4) 0.024(4) 0.032(4) -0.006(3) 0.020(3) -0.006(3)
C1 0.052(4) 0.022(5) 0.030(4) 0.000(3) 0.014(3) 0.000(3)
C2 0.058(4) 0.021(5) 0.038(4) 0.007(4) 0.012(4) -0.003(3)
C3 0.053(5) 0.034(6) 0.040(5) 0.001(4) 0.007(4) -0.003(4)
C4 0.053(4) 0.025(5) 0.041(4) 0.003(4) 0.013(4) -0.002(3)
C5 0.057(4) 0.028(5) 0.037(4) 0.000(4) 0.019(3) -0.005(3)
C6 0.056(4) 0.020(4) 0.026(4) 0.000(3) 0.017(3) -0.004(3)
C7 0.081(9) 0.063(9) 0.063(7) -0.010(6) 0.034(7) 0.006(7)
C8 0.055(4) 0.014(4) 0.016(3) 0.003(3) 0.016(3) -0.001(3)
C9 0.056(4) 0.013(4) 0.020(4) -0.006(3) 0.010(4) -0.003(3)
C10 0.055(4) 0.017(4) 0.031(4) -0.004(3) 0.016(3) -0.002(3)
C11 0.063(4) 0.022(5) 0.034(4) -0.002(3) 0.012(3) 0.000(3)
C12 0.062(5) 0.029(5) 0.053(5) -0.003(4) 0.014(4) 0.000(4)
C13 0.059(5) 0.048(7) 0.055(5) -0.006(4) 0.016(4) -0.009(4)
C14 0.062(5) 0.032(6) 0.045(5) -0.011(4) 0.022(4) -0.010(4)
C15 0.080(8) 0.036(6) 0.032(5) 0.000(4) 0.016(5) -0.008(5)
C16 0.098(11) 0.047(7) 0.102(13) 0.007(7) -0.006(10) 0.010(7)
C17 0.065(6) 0.100(14) 0.074(9) -0.015(9) 0.023(6) -0.019(6)
O5 0.073(5) 0.028(4) 0.037(4) -0.004(3) 0.024(4) -0.002(4)

loop_
_atom_type_symbol
_atom_type_description
_atom_type_scat_dispersion_real
_atom_type_scat_dispersion_imag
_atom_type_scat_source
C C 0.0181 0.0091 'International Tables Vol C Tables 4.2.6.8 and 6.1.1.4'
H H 0.0000 0.0000 'International Tables Vol C Tables 4.2.6.8 and 6.1.1.4'
Mg Mg 0.1719 0.1771 'International Tables Vol C Tables 4.2.6.8 and 6.1.1.4'
N N 0.0311 0.0180 'International Tables Vol C Tables 4.2.6.8 and 6.1.1.4'
O O 0.0492 0.0322 'International Tables Vol C Tables 4.2.6.8 and 6.1.1.4'
S S 0.3331 0.5567 'International Tables Vol C Tables 4.2.6.8 and 6.1.1.4'

loop_
_exptl_crystal_face_index_h
_exptl_crystal_face_index_k
_exptl_crystal_face_index_l
_exptl_crystal_face_perp_dist
-9 1 -2 0.0102
9 -1 2 0.0102
4 5 -3 0.0423
-4 -5 3 0.0423
0 1 -9 0.0076
0 -1 9 0.0076

loop_
_geom_angle_atom_site_label_1
_geom_angle_atom_site_label_2
_geom_angle_atom_site_label_3
_geom_angle
_geom_angle_site_symmetry_1
_geom_angle_site_symmetry_3
_geom_angle_publ_flag
O1 S1 C8 102.8(4) . . ?
O1 S1 C9 106.4(4) . . ?
C8 S1 C9 97.4(5) . . ?
O1 Mg1 O1 180.0 . 3_666 ?
O1 Mg1 N1 81.3(3) 3_666 3_666 ?
O1 Mg1 N1 98.7(3) 3_666 . ?
O1 Mg1 N1 81.3(3) . . ?
O1 Mg1 N1 98.7(3) . 3_666 ?
O4 Mg1 O1 87.6(3) 3_666 . ?
O4 Mg1 O1 92.4(3) 3_666 3_666 ?
O4 Mg1 O1 87.6(3) . 3_666 ?
O4 Mg1 O1 92.4(3) . . ?
O4 Mg1 O4 180.0(5) 3_666 . ?
O4 Mg1 N1 87.3(3) 3_666 3_666 ?
O4 Mg1 N1 92.7(3) . 3_666 ?
O4 Mg1 N1 87.3(3) . . ?
O4 Mg1 N1 92.7(3) 3_666 . ?
N1 Mg1 N1 180.0 3_666 . ?
S1 O1 Mg1 120.6(4) . . ?
C4 O2 C7 117.9(11) . . ?
C12 O3 C16 115.1(12) . . ?
Mg1 O4 H4A 110.4 . . ?
Mg1 O4 H4B 111.0 . . ?
H4A O4 H4B 103.0 . . ?
C1 N1 Mg1 140.6(6) . . ?
C8 N1 Mg1 116.1(7) . . ?
C8 N1 C1 103.3(8) . . ?
C8 N2 C6 103.3(8) . . ?
C10 N3 C14 117.3(10) . . ?
N1 C1 C2 131.9(10) . . ?
N1 C1 C6 107.1(9) . . ?
C2 C1 C6 121.0(10) . . ?
C1 C2 H2 120.8 . . ?
C1 C2 C3 118.4(11) . . ?
C3 C2 H2 120.8 . . ?
C2 C3 H3 119.7 . . ?
C2 C3 C4 120.5(11) . . ?
C4 C3 H3 119.7 . . ?
O2 C4 C3 115.6(10) . . ?
C5 C4 O2 123.7(11) . . ?
C5 C4 C3 120.5(11) . . ?
C4 C5 H5 119.6 . . ?
C4 C5 C6 120.8(11) . . ?
C6 C5 H5 119.6 . . ?
N2 C6 C1 108.0(9) . . ?
N2 C6 C5 133.3(9) . . ?
C5 C6 C1 118.7(10) . . ?
O2 C7 H7A 109.5 . . ?
O2 C7 H7B 109.5 . . ?
O2 C7 H7C 109.5 . . ?
H7A C7 H7B 109.5 . . ?
H7A C7 H7C 109.5 . . ?
H7B C7 H7C 109.5 . . ?
N1 C8 S1 118.7(7) . . ?
N1 C8 N2 118.2(9) . . ?
N2 C8 S1 122.9(7) . . ?
S1 C9 H9A 109.3 . . ?
S1 C9 H9B 109.3 . . ?
H9A C9 H9B 108.0 . . ?
C10 C9 S1 111.7(7) . . ?
C10 C9 H9A 109.3 . . ?
C10 C9 H9B 109.3 . . ?
N3 C10 C9 114.7(9) . . ?
N3 C10 C11 122.5(10) . . ?
C11 C10 C9 122.7(9) . . ?
C10 C11 C15 122.5(11) . . ?
C12 C11 C10 118.3(11) . . ?
C12 C11 C15 119.1(11) . . ?
O3 C12 C11 120.3(12) . . ?
O3 C12 C13 119.9(12) . . ?
C11 C12 C13 119.8(12) . . ?
C12 C13 C17 121.2(13) . . ?
C14 C13 C12 116.6(12) . . ?
C14 C13 C17 122.3(13) . . ?
N3 C14 C13 125.4(12) . . ?
N3 C14 H14 117.3 . . ?
C13 C14 H14 117.3 . . ?
C11 C15 H15A 109.5 . . ?
C11 C15 H15B 109.5 . . ?
C11 C15 H15C 109.5 . . ?
H15A C15 H15B 109.5 . . ?
H15A C15 H15C 109.5 . . ?
H15B C15 H15C 109.5 . . ?
O3 C16 H16A 109.5 . . ?
O3 C16 H16B 109.5 . . ?
O3 C16 H16C 109.5 . . ?
H16A C16 H16B 109.5 . . ?
H16A C16 H16C 109.5 . . ?
H16B C16 H16C 109.5 . . ?
C13 C17 H17A 109.5 . . ?
C13 C17 H17B 109.5 . . ?
C13 C17 H17C 109.5 . . ?
H17A C17 H17B 109.5 . . ?
H17A C17 H17C 109.5 . . ?
H17B C17 H17C 109.5 . . ?
H5A O5 H5B 104.5 . . ?

loop_
_geom_bond_atom_site_label_1
_geom_bond_atom_site_label_2
_geom_bond_distance
_geom_bond_site_symmetry_2
_geom_bond_publ_flag
S1 O1 1.518(7) . ?
S1 C8 1.786(11) . ?
S1 C9 1.822(10) . ?
Mg1 O1 2.086(7) 3_666 ?
Mg1 O1 2.086(7) . ?
Mg1 O4 2.084(7) 3_666 ?
Mg1 O4 2.084(7) . ?
Mg1 N1 2.168(8) 3_666 ?
Mg1 N1 2.168(8) . ?
O2 C4 1.400(15) . ?
O2 C7 1.450(16) . ?
O3 C12 1.364(16) . ?
O3 C16 1.421(19) . ?
O4 H4A 0.8729 . ?
O4 H4B 0.8732 . ?
N1 C1 1.381(14) . ?
N1 C8 1.310(12) . ?
N2 C6 1.355(14) . ?
N2 C8 1.333(12) . ?
N3 C10 1.345(14) . ?
N3 C14 1.350(15) . ?
C1 C2 1.385(16) . ?
C1 C6 1.442(13) . ?
C2 H2 0.9300 . ?
C2 C3 1.392(17) . ?
C3 H3 0.9300 . ?
C3 C4 1.433(16) . ?
C4 C5 1.347(16) . ?
C5 H5 0.9300 . ?
C5 C6 1.396(16) . ?
C7 H7A 0.9600 . ?
C7 H7B 0.9600 . ?
C7 H7C 0.9600 . ?
C9 H9A 0.9700 . ?
C9 H9B 0.9700 . ?
C9 C10 1.497(15) . ?
C10 C11 1.398(15) . ?
C11 C12 1.394(17) . ?
C11 C15 1.511(16) . ?
C12 C13 1.410(19) . ?
C13 C14 1.367(19) . ?
C13 C17 1.528(19) . ?
C14 H14 0.9300 . ?
C15 H15A 0.9600 . ?
C15 H15B 0.9600 . ?
C15 H15C 0.9600 . ?
C16 H16A 0.9600 . ?
C16 H16B 0.9600 . ?
C16 H16C 0.9600 . ?
C17 H17A 0.9600 . ?
C17 H17B 0.9600 . ?
C17 H17C 0.9600 . ?
O5 H5A 0.8500 . ?
O5 H5B 0.8498 . ?

loop_
_exptl_oxdiff_crystal_face_indexfrac_h
_exptl_oxdiff_crystal_face_indexfrac_k
_exptl_oxdiff_crystal_face_indexfrac_l
_exptl_oxdiff_crystal_face_x
_exptl_oxdiff_crystal_face_y
_exptl_oxdiff_crystal_face_z
-9.0322 1.0263 -1.9816 -0.4245 0.0247 -0.8717
9.0322 -1.0263 1.9816 0.4245 -0.0247 0.8717
3.9900 5.0072 -2.9824 -0.0095 1.0439 0.0103
-3.9900 -5.0072 2.9824 0.0095 -1.0439 -0.0103
0.0253 0.9896 -8.9757 0.4493 0.4033 -0.8610
-0.0253 -0.9896 8.9757 -0.4493 -0.4033 0.8610

_cod_database_fobs_code 2108595
